data_9000064
loop_
_publ_author_name
'Buerger, M. J.'
'Klein, G. E.'
'Donnay, G.'

_publ_section_title
;
 Determination of the crystal structure of nepheline
;
_journal_name_full 'American Mineralogist'
_journal_page_first 805
_journal_page_last 818
_journal_volume 39
_journal_year 1954
_chemical_formula_sum 'Al4 K Na3 O16 Si4'
_chemical_name_mineral Nepheline
_space_group_IT_number 173
_symmetry_space_group_name_Hall 'P 6c'
_symmetry_space_group_name_H-M 'P 63'
_cell_angle_alpha 90
_cell_angle_beta 90
_cell_angle_gamma 120
_cell_length_a 10.01
_cell_length_b 10.01
_cell_length_c 8.405
_cell_formula_units_Z 2
_cell_volume 729.351
_exptl_crystal_density_diffrn 2.661
_cod_original_formula_sum 'K Na3 Si4 Al4 O16'
_cod_database_code 9000064
_cod_duplicate_entry 1008753

loop_
_symmetry_equiv_pos_as_xyz
x,y,z
x-y,x,1/2+z
-y,x-y,z
-x,-y,1/2+z
-x+y,-x,z
y,-x+y,1/2+z

loop_
_atom_site_label
_atom_site_fract_x
_atom_site_fract_y
_atom_site_fract_z
K 0.00000 0.00000 0.00000
Na 0.00800 0.43200 0.00000
Si1 0.33333 0.66667 0.82000
Al1 0.33333 0.66667 0.18000
Si2 0.09200 0.33000 0.33333
Al2 0.09200 0.33000 0.66667
O1 0.33333 0.66667 0.00000
O2 0.02000 0.33000 0.50000
O3 0.18000 0.50000 0.75000
O4 0.17000 0.53000 0.25000
O5 0.23000 0.28000 0.25000
O6 0.23000 0.28000 0.75000
